data_4129195
loop_
_publ_author_name
'Yang, Qi-Liang'
'Xing, Yi-Kang'
'Wang, Xiang-Yang'
'Ma, Hong-Xing'
'Weng, Xin-Jun'
'Yang, Xiang'
'Guo, Hai-Ming'
'Mei, Tian-Sheng'

_publ_section_title
;
 Electrochemistry-Enabled Ir-Catalyzed Vinylic C-H Functionalization.
;
_journal_name_full 'Journal of the American Chemical Society'
_journal_paper_doi 10.1021/jacs.9b11915
_journal_year 2019
_chemical_formula_sum 'C30 H27 F6 Ir O2'
_chemical_formula_weight 725.71
_space_group_crystal_system triclinic
_space_group_IT_number 2
_space_group_name_Hall '-P 1'
_space_group_name_H-M_alt 'P -1'
_atom_sites_solution_hydrogens geom
_audit_creation_method SHELXL-2013
_cell_angle_alpha 84.708(2)
_cell_angle_beta 75.309(2)
_cell_angle_gamma 80.479(2)
_cell_formula_units_Z 2
_cell_length_a 8.4215(5)
_cell_length_b 12.5098(6)
_cell_length_c 14.2452(7)
_cell_measurement_reflns_used 9884
_cell_measurement_temperature 296(2)
_cell_measurement_theta_max 54.982
_cell_measurement_theta_min 4.552
_cell_volume 1429.70(13)
_computing_cell_refinement 'Bruker SAINT'
_computing_data_collection 'Bruker APEX2'
_computing_data_reduction 'Bruker SAINT'
_computing_molecular_graphics 'Bruker SHELXTL'
_computing_publication_material 'Bruker SHELXTL'
_computing_structure_refinement 'SHELXL-2013 (Sheldrick, 2013)'
_computing_structure_solution 'SHELXS-97 (Sheldrick 2008)'
_diffrn_ambient_temperature 296(2)
_diffrn_measured_fraction_theta_full 0.997
_diffrn_measured_fraction_theta_max 0.997
_diffrn_measurement_device_type 'Bruker APEX-II CCD'
_diffrn_measurement_method '\f and \w scans'
_diffrn_radiation_type MoK\a
_diffrn_radiation_wavelength 0.71073
_diffrn_reflns_av_R_equivalents 0.0634
_diffrn_reflns_av_unetI/netI 0.0462
_diffrn_reflns_Laue_measured_fraction_full 0.997
_diffrn_reflns_Laue_measured_fraction_max 0.997
_diffrn_reflns_limit_h_max 10
_diffrn_reflns_limit_h_min -10
_diffrn_reflns_limit_k_max 15
_diffrn_reflns_limit_k_min -15
_diffrn_reflns_limit_l_max 17
_diffrn_reflns_limit_l_min -17
_diffrn_reflns_number 20865
_diffrn_reflns_point_group_measured_fraction_full 0.997
_diffrn_reflns_point_group_measured_fraction_max 0.997
_diffrn_reflns_theta_full 25.242
_diffrn_reflns_theta_max 25.999
_diffrn_reflns_theta_min 2.528
_exptl_absorpt_coefficient_mu 4.733
_exptl_absorpt_correction_T_max 0.7456
_exptl_absorpt_correction_T_min 0.2871
_exptl_absorpt_correction_type multi-scan
_exptl_absorpt_process_details sadabs
_exptl_crystal_colour yellow
_exptl_crystal_density_diffrn 1.686
_exptl_crystal_description prismatic
_exptl_crystal_F_000 708
_exptl_crystal_size_max 0.180
_exptl_crystal_size_mid 0.150
_exptl_crystal_size_min 0.110
_refine_diff_density_max 0.780
_refine_diff_density_min -0.789
_refine_diff_density_rms 0.082
_refine_ls_extinction_coef 0.0016(5)
_refine_ls_extinction_expression Fc^*^=kFc[1+0.001xFc^2^\l^3^/sin(2\q)]^-1/4^
_refine_ls_extinction_method SHELXL
_refine_ls_goodness_of_fit_ref 1.065
_refine_ls_hydrogen_treatment constr
_refine_ls_matrix_type full
_refine_ls_number_parameters 386
_refine_ls_number_reflns 5614
_refine_ls_number_restraints 36
_refine_ls_restrained_S_all 1.082
_refine_ls_R_factor_all 0.0281
_refine_ls_R_factor_gt 0.0254
_refine_ls_shift/su_max 0.021
_refine_ls_shift/su_mean 0.001
_refine_ls_structure_factor_coef Fsqd
_refine_ls_weighting_details 'w=1/[\s^2^(Fo^2^)+(0.0079P)^2^+0.9452P] where P=(Fo^2^+2Fc^2^)/3'
_refine_ls_weighting_scheme calc
_refine_ls_wR_factor_gt 0.0620
_refine_ls_wR_factor_ref 0.0639
_reflns_Friedel_coverage 0.000
_reflns_number_gt 5264
_reflns_number_total 5614
_reflns_threshold_expression 'I > 2\s(I)'
_cod_data_source_file ja9b11915_si_013.cif
_cod_data_source_block mo_d8v18932_0m
_cod_database_code 4129195
_shelx_space_group_comment
; 
The symmetry employed for this shelxl refinement is uniquely defined 
by the following loop, which should always be used as a source of 
symmetry information in preference to the above space-group names. 
They are only intended as comments. 
;
_shelx_estimated_absorpt_t_min 0.483
_shelx_estimated_absorpt_t_max 0.624
_shelxl_version_number 2013-4

loop_
_space_group_symop_operation_xyz
'x, y, z'
'-x, -y, -z'

loop_
_atom_site_label
_atom_site_type_symbol
_atom_site_fract_x
_atom_site_fract_y
_atom_site_fract_z
_atom_site_U_iso_or_equiv
_atom_site_adp_type
_atom_site_occupancy
_atom_site_site_symmetry_order
_atom_site_calc_flag
_atom_site_refinement_flags_posn
_atom_site_refinement_flags_adp
_atom_site_refinement_flags_occupancy
_atom_site_disorder_assembly
_atom_site_disorder_group
Ir1 Ir 0.22210(2) 0.88689(2) 0.74268(2) 0.03782(8) Uani 1 1 d . . . . .
F1 F -0.1828(5) 0.6129(4) 0.4084(4) 0.147(2) Uani 1 1 d . . . . .
F2 F 0.0343(5) 0.5047(3) 0.3612(3) 0.1093(13) Uani 1 1 d . . . . .
F3 F -0.0003(8) 0.6536(4) 0.2861(3) 0.158(2) Uani 1 1 d . . . . .
F4 F 0.5230(19) 0.2656(8) 0.7997(10) 0.147(3) Uani 0.5 1 d . U P A 1
F5 F 0.559(2) 0.3388(10) 0.9206(11) 0.152(3) Uani 0.5 1 d . U P A 1
F6 F 0.3115(17) 0.3210(8) 0.9134(10) 0.144(3) Uani 0.5 1 d . U P A 1
F4' F 0.6339(16) 0.3029(7) 0.8579(10) 0.143(3) Uani 0.5 1 d . U P A 2
F5' F 0.4194(19) 0.3623(8) 0.9628(9) 0.144(3) Uani 0.5 1 d . U P A 2
F6' F 0.411(2) 0.2792(10) 0.8407(12) 0.151(3) Uani 0.5 1 d . U P A 2
O1 O 0.6882(4) 0.9551(3) 0.6191(2) 0.0628(8) Uani 1 1 d . . . . .
O2 O 0.5722(3) 0.8061(2) 0.63800(19) 0.0474(6) Uani 1 1 d . . . . .
C1 C 0.5628(5) 0.9151(3) 0.6321(3) 0.0467(9) Uani 1 1 d . . . . .
C2 C 0.3944(5) 0.9758(3) 0.6403(3) 0.0453(8) Uani 1 1 d . . . . .
C3 C 0.2925(5) 0.9291(3) 0.5919(3) 0.0444(9) Uani 1 1 d . . . . .
H3 H 0.2157 0.9742 0.5578 0.053 Uiso 1 1 calc R U . . .
C4 C 0.2994(5) 0.8143(3) 0.6044(3) 0.0423(8) Uani 1 1 d . . . . .
C5 C 0.4100(4) 0.7712(3) 0.6671(3) 0.0416(8) Uani 1 1 d . . . . .
C6 C 0.4287(5) 0.6589(3) 0.7109(3) 0.0449(8) Uani 1 1 d . . . . .
C7 C 0.3146(6) 0.5889(4) 0.7169(3) 0.0603(11) Uani 1 1 d . . . . .
H7 H 0.2268 0.6102 0.6874 0.072 Uiso 1 1 calc R U . . .
C8 C 0.3281(7) 0.4892(4) 0.7651(4) 0.0709(14) Uani 1 1 d . . . . .
H8 H 0.2501 0.4437 0.7677 0.085 Uiso 1 1 calc R U . . .
C9 C 0.4560(7) 0.4560(4) 0.8096(4) 0.0711(14) Uani 1 1 d . . . . .
C10 C 0.5722(7) 0.5228(4) 0.8028(4) 0.0724(14) Uani 1 1 d . . . . .
H10 H 0.6604 0.5004 0.8317 0.087 Uiso 1 1 calc R U . . .
C11 C 0.5600(6) 0.6230(4) 0.7536(3) 0.0585(11) Uani 1 1 d . . . . .
H11 H 0.6409 0.6669 0.7490 0.070 Uiso 1 1 calc R U . . .
C12 C 0.4655(14) 0.3496(5) 0.8660(7) 0.121(3) Uani 1 1 d . . . . .
C13 C 0.2136(5) 0.7560(3) 0.5501(3) 0.0448(8) Uani 1 1 d . . . . .
C14 C 0.0449(5) 0.7869(4) 0.5529(3) 0.0547(10) Uani 1 1 d . . . . .
H14 H -0.0174 0.8410 0.5933 0.066 Uiso 1 1 calc R U . . .
C15 C -0.0293(5) 0.7379(4) 0.4964(3) 0.0596(11) Uani 1 1 d . . . . .
H15 H -0.1415 0.7586 0.4989 0.072 Uiso 1 1 calc R U . . .
C16 C 0.0611(6) 0.6589(4) 0.4367(3) 0.0588(11) Uani 1 1 d . . . . .
C17 C 0.2279(6) 0.6261(4) 0.4327(3) 0.0648(12) Uani 1 1 d . . . . .
H17 H 0.2886 0.5716 0.3923 0.078 Uiso 1 1 calc R U . . .
C18 C 0.3034(5) 0.6751(4) 0.4894(3) 0.0588(11) Uani 1 1 d . . . . .
H18 H 0.4155 0.6536 0.4868 0.071 Uiso 1 1 calc R U . . .
C19 C -0.0212(8) 0.6072(5) 0.3738(5) 0.0794(16) Uani 1 1 d . . . . .
C20 C 0.3823(6) 1.0970(4) 0.6371(3) 0.0590(11) Uani 1 1 d . . . . .
H20A H 0.2676 1.1290 0.6514 0.089 Uiso 1 1 calc R U . . .
H20B H 0.4375 1.1226 0.5735 0.089 Uiso 1 1 calc R U . . .
H20C H 0.4340 1.1170 0.6843 0.089 Uiso 1 1 calc R U . . .
C21 C 0.1911(5) 0.9037(4) 0.8959(3) 0.0591(12) Uani 1 1 d . . . . .
C22 C 0.1026(6) 0.9999(4) 0.8592(3) 0.0566(11) Uani 1 1 d . . . . .
C23 C -0.0258(5) 0.9717(4) 0.8248(3) 0.0566(11) Uani 1 1 d . . . . .
C24 C -0.0215(6) 0.8585(4) 0.8416(3) 0.0617(12) Uani 1 1 d . . . . .
C25 C 0.1096(6) 0.8165(4) 0.8865(3) 0.0644(13) Uani 1 1 d . . . . .
C26 C 0.3282(7) 0.9006(8) 0.9463(4) 0.117(3) Uani 1 1 d . . . . .
H26A H 0.3952 0.8305 0.9408 0.175 Uiso 1 1 calc R U . . .
H26B H 0.2815 0.9142 1.0137 0.175 Uiso 1 1 calc R U . . .
H26C H 0.3956 0.9553 0.9167 0.175 Uiso 1 1 calc R U . . .
C27 C 0.1367(9) 1.1122(5) 0.8649(4) 0.105(2) Uani 1 1 d . . . . .
H27A H 0.2543 1.1120 0.8521 0.158 Uiso 1 1 calc R U . . .
H27B H 0.0845 1.1373 0.9287 0.158 Uiso 1 1 calc R U . . .
H27C H 0.0931 1.1597 0.8176 0.158 Uiso 1 1 calc R U . . .
C28 C -0.1493(7) 1.0481(6) 0.7810(4) 0.104(2) Uani 1 1 d . . . . .
H28A H -0.0946 1.1037 0.7410 0.156 Uiso 1 1 calc R U . . .
H28B H -0.2368 1.0807 0.8320 0.156 Uiso 1 1 calc R U . . .
H28C H -0.1950 1.0085 0.7422 0.156 Uiso 1 1 calc R U . . .
C29 C -0.1459(8) 0.7931(6) 0.8218(5) 0.107(2) Uani 1 1 d . . . . .
H29A H -0.1673 0.8161 0.7594 0.161 Uiso 1 1 calc R U . . .
H29B H -0.2476 0.8048 0.8712 0.161 Uiso 1 1 calc R U . . .
H29C H -0.1013 0.7174 0.8224 0.161 Uiso 1 1 calc R U . . .
C30 C 0.1455(10) 0.7012(5) 0.9263(4) 0.115(3) Uani 1 1 d . . . . .
H30A H 0.1250 0.6520 0.8843 0.172 Uiso 1 1 calc R U . . .
H30B H 0.0749 0.6927 0.9902 0.172 Uiso 1 1 calc R U . . .
H30C H 0.2595 0.6857 0.9296 0.172 Uiso 1 1 calc R U . . .

loop_
_atom_site_aniso_label
_atom_site_aniso_U_11
_atom_site_aniso_U_22
_atom_site_aniso_U_33
_atom_site_aniso_U_23
_atom_site_aniso_U_13
_atom_site_aniso_U_12
Ir1 0.03336(10) 0.04977(11) 0.02736(9) -0.00138(6) -0.00447(6) -0.00254(6)
F1 0.090(3) 0.191(5) 0.189(5) -0.090(4) -0.060(3) -0.023(3)
F2 0.140(3) 0.081(2) 0.132(3) -0.025(2) -0.072(3) -0.018(2)
F3 0.294(7) 0.143(4) 0.103(3) 0.036(3) -0.135(4) -0.108(4)
F4 0.187(9) 0.058(4) 0.177(8) 0.009(5) -0.032(6) 0.012(5)
F5 0.197(9) 0.102(5) 0.152(8) 0.044(5) -0.067(6) 0.000(6)
F6 0.184(9) 0.083(5) 0.146(7) 0.052(5) -0.019(5) -0.029(5)
F4' 0.175(8) 0.069(4) 0.164(8) 0.031(5) -0.047(6) 0.035(4)
F5' 0.193(9) 0.093(5) 0.125(7) 0.047(5) -0.027(6) -0.009(5)
F6' 0.196(9) 0.081(5) 0.176(8) 0.019(5) -0.044(6) -0.033(6)
O1 0.0476(17) 0.079(2) 0.0638(19) 0.0088(16) -0.0136(14) -0.0218(15)
O2 0.0318(13) 0.0611(16) 0.0464(15) -0.0044(13) -0.0062(11) -0.0032(11)
C1 0.039(2) 0.068(3) 0.0306(18) 0.0028(17) -0.0041(15) -0.0115(18)
C2 0.042(2) 0.055(2) 0.0344(19) -0.0020(16) -0.0018(15) -0.0055(16)
C3 0.039(2) 0.062(2) 0.0258(17) -0.0002(16) -0.0035(14) 0.0004(17)
C4 0.0380(19) 0.058(2) 0.0273(17) -0.0039(16) -0.0046(14) -0.0022(16)
C5 0.0345(18) 0.053(2) 0.0371(19) -0.0046(16) -0.0089(15) -0.0035(15)
C6 0.046(2) 0.051(2) 0.0377(19) -0.0093(16) -0.0117(16) -0.0001(16)
C7 0.062(3) 0.068(3) 0.058(3) 0.005(2) -0.029(2) -0.014(2)
C8 0.100(4) 0.058(3) 0.069(3) 0.004(2) -0.038(3) -0.027(3)
C9 0.099(4) 0.050(2) 0.071(3) 0.000(2) -0.038(3) -0.005(3)
C10 0.078(3) 0.062(3) 0.084(4) -0.001(3) -0.045(3) 0.008(2)
C11 0.058(3) 0.056(2) 0.068(3) -0.003(2) -0.031(2) -0.002(2)
C12 0.198(10) 0.059(4) 0.144(8) 0.021(4) -0.113(8) -0.026(5)
C13 0.043(2) 0.058(2) 0.0332(18) -0.0043(16) -0.0115(15) -0.0021(17)
C14 0.045(2) 0.069(3) 0.049(2) -0.013(2) -0.0157(18) 0.0039(19)
C15 0.047(2) 0.078(3) 0.057(3) -0.008(2) -0.023(2) -0.001(2)
C16 0.067(3) 0.066(3) 0.052(2) -0.002(2) -0.029(2) -0.012(2)
C17 0.070(3) 0.072(3) 0.055(3) -0.023(2) -0.020(2) 0.002(2)
C18 0.048(2) 0.078(3) 0.051(2) -0.017(2) -0.0158(19) 0.003(2)
C19 0.092(4) 0.078(4) 0.084(4) -0.011(3) -0.045(3) -0.017(3)
C20 0.064(3) 0.059(2) 0.047(2) 0.002(2) -0.003(2) -0.011(2)
C21 0.046(2) 0.103(4) 0.0239(18) -0.007(2) -0.0034(16) -0.004(2)
C22 0.064(3) 0.065(3) 0.033(2) -0.0141(19) 0.0083(18) -0.012(2)
C23 0.041(2) 0.079(3) 0.041(2) -0.010(2) 0.0005(17) 0.007(2)
C24 0.050(2) 0.089(3) 0.041(2) -0.008(2) 0.0058(19) -0.020(2)
C25 0.073(3) 0.066(3) 0.034(2) 0.0067(19) 0.010(2) 0.007(2)
C26 0.069(4) 0.234(9) 0.049(3) -0.026(4) -0.018(3) -0.011(5)
C27 0.148(6) 0.090(4) 0.065(4) -0.036(3) 0.027(4) -0.042(4)
C28 0.085(4) 0.136(6) 0.071(4) -0.020(4) -0.020(3) 0.051(4)
C29 0.087(4) 0.151(6) 0.086(4) -0.023(4) 0.012(3) -0.065(4)
C30 0.158(6) 0.085(4) 0.057(3) 0.023(3) 0.017(4) 0.026(4)

loop_
_atom_type_symbol
_atom_type_description
_atom_type_scat_dispersion_real
_atom_type_scat_dispersion_imag
_atom_type_scat_source
C C 0.0033 0.0016 'International Tables Vol C Tables 4.2.6.8 and 6.1.1.4'
H H 0.0000 0.0000 'International Tables Vol C Tables 4.2.6.8 and 6.1.1.4'
F F 0.0171 0.0103 'International Tables Vol C Tables 4.2.6.8 and 6.1.1.4'
Ir Ir -1.4442 7.9887 'International Tables Vol C Tables 4.2.6.8 and 6.1.1.4'
O O 0.0106 0.0060 'International Tables Vol C Tables 4.2.6.8 and 6.1.1.4'

loop_
_geom_angle_atom_site_label_1
_geom_angle_atom_site_label_2
_geom_angle_atom_site_label_3
_geom_angle
C5 Ir1 C3 67.65(15)
C5 Ir1 C4 40.06(14)
C3 Ir1 C4 38.96(15)
C5 Ir1 C2 73.25(15)
C3 Ir1 C2 39.58(15)
C4 Ir1 C2 68.88(15)
C5 Ir1 C21 120.69(16)
C3 Ir1 C21 156.71(19)
C4 Ir1 C21 159.11(18)
C2 Ir1 C21 118.74(17)
C5 Ir1 C25 109.47(16)
C3 Ir1 C25 164.95(19)
C4 Ir1 C25 129.57(17)
C2 Ir1 C25 155.27(19)
C21 Ir1 C25 37.87(19)
C5 Ir1 C22 155.71(17)
C3 Ir1 C22 126.24(16)
C4 Ir1 C22 162.47(17)
C2 Ir1 C22 104.54(15)
C21 Ir1 C22 38.36(18)
C25 Ir1 C22 62.44(17)
C5 Ir1 C24 127.75(17)
C3 Ir1 C24 132.08(17)
C4 Ir1 C24 118.84(16)
C2 Ir1 C24 156.68(18)
C21 Ir1 C24 62.75(17)
C25 Ir1 C24 37.25(18)
C22 Ir1 C24 61.09(17)
C5 Ir1 C23 162.85(17)
C3 Ir1 C23 116.11(16)
C4 Ir1 C23 132.07(15)
C2 Ir1 C23 120.99(16)
C21 Ir1 C23 63.12(16)
C25 Ir1 C23 62.19(17)
C22 Ir1 C23 36.51(17)
C24 Ir1 C23 36.54(18)
C1 O2 C5 112.4(3)
O1 C1 O2 119.4(4)
O1 C1 C2 125.5(4)
O2 C1 C2 115.1(3)
C3 C2 C1 114.6(3)
C3 C2 C20 118.6(4)
C1 C2 C20 115.4(4)
C3 C2 Ir1 69.0(2)
C1 C2 Ir1 108.0(3)
C20 C2 Ir1 123.1(3)
C4 C3 C2 115.8(3)
C4 C3 Ir1 71.6(2)
C2 C3 Ir1 71.4(2)
C4 C3 H3 122.0
C2 C3 H3 122.0
Ir1 C3 H3 122.0
C3 C4 C5 109.4(3)
C3 C4 C13 120.6(3)
C5 C4 C13 129.7(4)
C3 C4 Ir1 69.5(2)
C5 C4 Ir1 68.4(2)
C13 C4 Ir1 132.9(3)
O2 C5 C4 114.6(3)
O2 C5 C6 108.5(3)
C4 C5 C6 125.9(3)
O2 C5 Ir1 113.9(2)
C4 C5 Ir1 71.6(2)
C6 C5 Ir1 118.0(3)
C7 C6 C11 117.3(4)
C7 C6 C5 123.1(4)
C11 C6 C5 119.5(4)
C8 C7 C6 121.5(4)
C8 C7 H7 119.2
C6 C7 H7 119.2
C7 C8 C9 120.5(5)
C7 C8 H8 119.8
C9 C8 H8 119.8
C10 C9 C8 119.0(5)
C10 C9 C12 120.8(5)
C8 C9 C12 120.2(6)
C9 C10 C11 120.8(4)
C9 C10 H10 119.6
C11 C10 H10 119.6
C10 C11 C6 120.8(4)
C10 C11 H11 119.6
C6 C11 H11 119.6
F6' C12 F5' 114.3(13)
F5 C12 F6 111.4(12)
F5 C12 F4 107.3(12)
F6 C12 F4 99.8(9)
F6' C12 F4' 101.8(11)
F5' C12 F4' 98.9(9)
F6' C12 C9 117.5(9)
F5 C12 C9 114.7(8)
F5' C12 C9 111.7(7)
F6 C12 C9 113.8(8)
F4 C12 C9 108.6(8)
F4' C12 C9 110.3(9)
C18 C13 C14 118.6(4)
C18 C13 C4 120.0(3)
C14 C13 C4 121.2(3)
C15 C14 C13 120.4(4)
C15 C14 H14 119.8
C13 C14 H14 119.8
C16 C15 C14 120.2(4)
C16 C15 H15 119.9
C14 C15 H15 119.9
C15 C16 C17 120.7(4)
C15 C16 C19 119.6(4)
C17 C16 C19 119.7(5)
C18 C17 C16 119.4(4)
C18 C17 H17 120.3
C16 C17 H17 120.3
C17 C18 C13 120.6(4)
C17 C18 H18 119.7
C13 C18 H18 119.7
F2 C19 F3 105.2(5)
F2 C19 F1 105.6(5)
F3 C19 F1 105.9(5)
F2 C19 C16 114.2(5)
F3 C19 C16 112.1(5)
F1 C19 C16 113.1(5)
C2 C20 H20A 109.5
C2 C20 H20B 109.5
H20A C20 H20B 109.5
C2 C20 H20C 109.5
H20A C20 H20C 109.5
H20B C20 H20C 109.5
C25 C21 C22 106.6(4)
C25 C21 C26 127.4(6)
C22 C21 C26 125.6(6)
C25 C21 Ir1 72.6(2)
C22 C21 Ir1 72.8(2)
C26 C21 Ir1 125.9(3)
C23 C22 C21 109.3(4)
C23 C22 C27 126.3(5)
C21 C22 C27 124.3(5)
C23 C22 Ir1 73.7(2)
C21 C22 Ir1 68.9(2)
C27 C22 Ir1 127.1(3)
C22 C23 C24 107.0(4)
C22 C23 C28 126.6(5)
C24 C23 C28 126.3(5)
C22 C23 Ir1 69.8(2)
C24 C23 Ir1 70.8(2)
C28 C23 Ir1 126.1(3)
C23 C24 C25 109.1(4)
C23 C24 C29 125.4(5)
C25 C24 C29 125.4(5)
C23 C24 Ir1 72.6(2)
C25 C24 Ir1 69.9(2)
C29 C24 Ir1 127.1(3)
C21 C25 C24 107.9(4)
C21 C25 C30 125.8(5)
C24 C25 C30 126.0(6)
C21 C25 Ir1 69.6(2)
C24 C25 Ir1 72.9(2)
C30 C25 Ir1 127.7(3)
C21 C26 H26A 109.5
C21 C26 H26B 109.5
H26A C26 H26B 109.5
C21 C26 H26C 109.5
H26A C26 H26C 109.5
H26B C26 H26C 109.5
C22 C27 H27A 109.5
C22 C27 H27B 109.5
H27A C27 H27B 109.5
C22 C27 H27C 109.5
H27A C27 H27C 109.5
H27B C27 H27C 109.5
C23 C28 H28A 109.5
C23 C28 H28B 109.5
H28A C28 H28B 109.5
C23 C28 H28C 109.5
H28A C28 H28C 109.5
H28B C28 H28C 109.5
C24 C29 H29A 109.5
C24 C29 H29B 109.5
H29A C29 H29B 109.5
C24 C29 H29C 109.5
H29A C29 H29C 109.5
H29B C29 H29C 109.5
C25 C30 H30A 109.5
C25 C30 H30B 109.5
H30A C30 H30B 109.5
C25 C30 H30C 109.5
H30A C30 H30C 109.5
H30B C30 H30C 109.5

loop_
_geom_bond_atom_site_label_1
_geom_bond_atom_site_label_2
_geom_bond_distance
Ir1 C5 2.103(4)
Ir1 C3 2.120(4)
Ir1 C4 2.147(4)
Ir1 C2 2.152(4)
Ir1 C21 2.158(4)
Ir1 C25 2.197(4)
Ir1 C22 2.209(4)
Ir1 C24 2.237(4)
Ir1 C23 2.261(4)
F1 C19 1.317(7)
F2 C19 1.303(7)
F3 C19 1.310(7)
F4 C12 1.419(16)
F5 C12 1.227(14)
F6 C12 1.389(15)
F4' C12 1.421(15)
F5' C12 1.351(14)
F6' C12 1.179(14)
O1 C1 1.207(5)
O2 C1 1.349(5)
O2 C5 1.450(4)
C1 C2 1.476(5)
C2 C3 1.447(6)
C2 C20 1.500(6)
C3 C4 1.423(6)
C3 H3 0.9800
C4 C5 1.456(5)
C4 C13 1.488(5)
C5 C6 1.484(5)
C6 C7 1.386(6)
C6 C11 1.386(5)
C7 C8 1.370(6)
C7 H7 0.9300
C8 C9 1.372(7)
C8 H8 0.9300
C9 C10 1.369(7)
C9 C12 1.491(8)
C10 C11 1.380(6)
C10 H10 0.9300
C11 H11 0.9300
C13 C18 1.385(6)
C13 C14 1.401(5)
C14 C15 1.374(6)
C14 H14 0.9300
C15 C16 1.363(6)
C15 H15 0.9300
C16 C17 1.385(6)
C16 C19 1.507(6)
C17 C18 1.384(6)
C17 H17 0.9300
C18 H18 0.9300
C20 H20A 0.9600
C20 H20B 0.9600
C20 H20C 0.9600
C21 C25 1.414(7)
C21 C22 1.435(7)
C21 C26 1.500(7)
C22 C23 1.401(6)
C22 C27 1.494(7)
C23 C24 1.410(7)
C23 C28 1.507(7)
C24 C25 1.417(7)
C24 C29 1.524(7)
C25 C30 1.511(7)
C26 H26A 0.9600
C26 H26B 0.9600
C26 H26C 0.9600
C27 H27A 0.9600
C27 H27B 0.9600
C27 H27C 0.9600
C28 H28A 0.9600
C28 H28B 0.9600
C28 H28C 0.9600
C29 H29A 0.9600
C29 H29B 0.9600
C29 H29C 0.9600
C30 H30A 0.9600
C30 H30B 0.9600
C30 H30C 0.9600

loop_
_geom_torsion_atom_site_label_1
_geom_torsion_atom_site_label_2
_geom_torsion_atom_site_label_3
_geom_torsion_atom_site_label_4
_geom_torsion
C5 O2 C1 O1 171.9(3)
C5 O2 C1 C2 -9.5(4)
O1 C1 C2 C3 139.8(4)
O2 C1 C2 C3 -38.7(5)
O1 C1 C2 C20 -3.4(6)
O2 C1 C2 C20 178.1(3)
O1 C1 C2 Ir1 -145.6(3)
O2 C1 C2 Ir1 35.9(4)
C1 C2 C3 C4 43.1(5)
C20 C2 C3 C4 -174.9(3)
Ir1 C2 C3 C4 -57.8(3)
C1 C2 C3 Ir1 100.9(3)
C20 C2 C3 Ir1 -117.2(3)
C2 C3 C4 C5 1.0(4)
Ir1 C3 C4 C5 -56.7(3)
C2 C3 C4 C13 -173.8(3)
Ir1 C3 C4 C13 128.6(3)
C2 C3 C4 Ir1 57.7(3)
C1 O2 C5 C4 56.9(4)
C1 O2 C5 C6 -156.6(3)
C1 O2 C5 Ir1 -22.9(4)
C3 C4 C5 O2 -51.2(4)
C13 C4 C5 O2 123.0(4)
Ir1 C4 C5 O2 -108.5(3)
C3 C4 C5 C6 169.1(3)
C13 C4 C5 C6 -16.8(6)
Ir1 C4 C5 C6 111.7(4)
C3 C4 C5 Ir1 57.3(3)
C13 C4 C5 Ir1 -128.5(4)
O2 C5 C6 C7 -158.0(4)
C4 C5 C6 C7 -16.2(6)
Ir1 C5 C6 C7 70.5(5)
O2 C5 C6 C11 26.1(5)
C4 C5 C6 C11 167.8(4)
Ir1 C5 C6 C11 -105.4(4)
C11 C6 C7 C8 1.7(7)
C5 C6 C7 C8 -174.4(4)
C6 C7 C8 C9 0.3(8)
C7 C8 C9 C10 -1.7(9)
C7 C8 C9 C12 177.0(7)
C8 C9 C10 C11 1.2(9)
C12 C9 C10 C11 -177.6(7)
C9 C10 C11 C6 0.8(8)
C7 C6 C11 C10 -2.2(7)
C5 C6 C11 C10 174.0(4)
C10 C9 C12 F6' -150.6(13)
C8 C9 C12 F6' 30.6(17)
C10 C9 C12 F5 14.9(17)
C8 C9 C12 F5 -163.8(13)
C10 C9 C12 F5' 74.4(13)
C8 C9 C12 F5' -104.4(10)
C10 C9 C12 F6 144.9(9)
C8 C9 C12 F6 -33.8(12)
C10 C9 C12 F4 -105.0(10)
C8 C9 C12 F4 76.3(12)
C10 C9 C12 F4' -34.6(12)
C8 C9 C12 F4' 146.7(9)
C3 C4 C13 C18 121.6(4)
C5 C4 C13 C18 -52.0(6)
Ir1 C4 C13 C18 -148.8(4)
C3 C4 C13 C14 -53.3(5)
C5 C4 C13 C14 133.1(4)
Ir1 C4 C13 C14 36.3(6)
C18 C13 C14 C15 -0.1(7)
C4 C13 C14 C15 174.8(4)
C13 C14 C15 C16 -0.3(7)
C14 C15 C16 C17 0.6(7)
C14 C15 C16 C19 -178.9(5)
C15 C16 C17 C18 -0.6(7)
C19 C16 C17 C18 178.9(5)
C16 C17 C18 C13 0.3(7)
C14 C13 C18 C17 0.1(7)
C4 C13 C18 C17 -174.9(4)
C15 C16 C19 F2 -145.5(5)
C17 C16 C19 F2 34.9(8)
C15 C16 C19 F3 95.0(7)
C17 C16 C19 F3 -84.6(7)
C15 C16 C19 F1 -24.7(8)
C17 C16 C19 F1 155.8(5)
C25 C21 C22 C23 -2.2(4)
C26 C21 C22 C23 -174.8(4)
Ir1 C21 C22 C23 63.0(3)
C25 C21 C22 C27 173.5(4)
C26 C21 C22 C27 0.9(7)
Ir1 C21 C22 C27 -121.3(4)
C25 C21 C22 Ir1 -65.2(3)
C26 C21 C22 Ir1 122.1(4)
C21 C22 C23 C24 1.4(5)
C27 C22 C23 C24 -174.2(4)
Ir1 C22 C23 C24 61.4(3)
C21 C22 C23 C28 179.5(4)
C27 C22 C23 C28 3.9(7)
Ir1 C22 C23 C28 -120.5(5)
C21 C22 C23 Ir1 -60.0(3)
C27 C22 C23 Ir1 124.4(4)
C22 C23 C24 C25 0.0(5)
C28 C23 C24 C25 -178.1(4)
Ir1 C23 C24 C25 60.6(3)
C22 C23 C24 C29 175.7(4)
C28 C23 C24 C29 -2.4(7)
Ir1 C23 C24 C29 -123.6(5)
C22 C23 C24 Ir1 -60.7(3)
C28 C23 C24 Ir1 121.2(5)
C22 C21 C25 C24 2.1(4)
C26 C21 C25 C24 174.6(4)
Ir1 C21 C25 C24 -63.2(3)
C22 C21 C25 C30 -172.3(4)
C26 C21 C25 C30 0.1(7)
Ir1 C21 C25 C30 122.3(5)
C22 C21 C25 Ir1 65.3(3)
C26 C21 C25 Ir1 -122.2(5)
C23 C24 C25 C21 -1.3(5)
C29 C24 C25 C21 -177.1(4)
Ir1 C24 C25 C21 61.1(3)
C23 C24 C25 C30 173.1(4)
C29 C24 C25 C30 -2.7(7)
Ir1 C24 C25 C30 -124.5(5)
C23 C24 C25 Ir1 -62.4(3)
C29 C24 C25 Ir1 121.8(5)
